data_4037799
loop_
_publ_author_name
'Leas, Derek Andrew'
'Dong, Yuxiang'
'Garrison, Jered C.'
'Wang, Xiaofang'
'Ezell, Edward L.'
'Stack, Douglas Edward'
'Vennerstrom, Jonathan L.'

_publ_section_title
;
 Tricyclic Imidazolidin-4-ones by Witkop Oxidation of
 Tetrahydro-\b-carbolines.
;
_journal_name_full 'The Journal of organic chemistry'
_journal_paper_doi 10.1021/acs.joc.9b03402
_journal_year 2020
_chemical_formula_moiety 'C18 H17 Cl N2 O2'
_chemical_formula_sum 'C18 H17 Cl N2 O2'
_chemical_formula_weight 328.79
_space_group_crystal_system orthorhombic
_space_group_IT_number 61
_space_group_name_Hall '-P 2ac 2ab'
_space_group_name_H-M_alt 'P b c a'
_atom_sites_solution_hydrogens geom
_audit_creation_date 2019-08-13
_audit_creation_method
;
Olex2 1.2
(compiled 2015.09.30 svn.r3233 for OlexSys, GUI svn.r5103)
;
_cell_angle_alpha 90
_cell_angle_beta 90
_cell_angle_gamma 90
_cell_formula_units_Z 8
_cell_length_a 13.0647(13)
_cell_length_b 9.4310(12)
_cell_length_c 24.873(3)
_cell_measurement_reflns_used 2306
_cell_measurement_temperature 100
_cell_measurement_theta_max 75.1420
_cell_measurement_theta_min 4.8730
_cell_volume 3064.7(6)
_computing_cell_refinement
;
CrysAlisPro, Agilent Technologies,
Version 1.171.37.35 (release 13-08-2014 CrysAlis171 .NET)
(compiled Aug 13 2014,18:06:01)
;
_computing_data_collection
;
CrysAlisPro, Agilent Technologies,
Version 1.171.37.35 (release 13-08-2014 CrysAlis171 .NET)
(compiled Aug 13 2014,18:06:01)
;
_computing_data_reduction
;
CrysAlisPro, Agilent Technologies,
Version 1.171.37.35 (release 13-08-2014 CrysAlis171 .NET)
(compiled Aug 13 2014,18:06:01)
;
_computing_molecular_graphics 'Olex2 (Dolomanov et al., 2009)'
_computing_publication_material 'Olex2 (Dolomanov et al., 2009)'
_computing_structure_refinement 'ShelXL (Sheldrick, 2015)'
_computing_structure_solution 'ShelXS (Sheldrick, 2008)'
_diffrn_ambient_temperature 100
_diffrn_detector 'CCD plate'
_diffrn_detector_area_resol_mean 8.2603
_diffrn_detector_type Onyx
_diffrn_measured_fraction_theta_full 0.995
_diffrn_measured_fraction_theta_max 0.966
_diffrn_measurement_details
;
#__ type_ start__ end____ width___ exp.time_
  1 omega   20.00   48.00   1.0000  150.0000
omega____ theta____ kappa____ phi______ frames
    -       44.0566   57.0000  150.0000 28

#__ type_ start__ end____ width___ exp.time_
  2 omega   86.00  113.00   1.0000  150.0000
omega____ theta____ kappa____ phi______ frames
    -       44.0566   57.0000  150.0000 27

#__ type_ start__ end____ width___ exp.time_
  3 omega   44.00   77.00   1.0000  300.0000
omega____ theta____ kappa____ phi______ frames
    -      109.0000  -45.0000   30.0000 33

#__ type_ start__ end____ width___ exp.time_
  4 omega   30.00  102.00   1.0000  300.0000
omega____ theta____ kappa____ phi______ frames
    -      109.0000  -95.0000   60.0000 72

#__ type_ start__ end____ width___ exp.time_
  5 omega   40.00   66.00   1.0000  300.0000
omega____ theta____ kappa____ phi______ frames
    -      109.0000  -45.0000  -60.0000 26

#__ type_ start__ end____ width___ exp.time_
  6 omega   40.00   71.00   1.0000  300.0000
omega____ theta____ kappa____ phi______ frames
    -      109.0000  -45.0000 -150.0000 31

#__ type_ start__ end____ width___ exp.time_
  7 omega   83.00  178.00   1.0000  300.0000
omega____ theta____ kappa____ phi______ frames
    -      109.0000   77.0000    0.0000 95

#__ type_ start__ end____ width___ exp.time_
  8 omega   54.00   86.00   1.0000  150.0000
omega____ theta____ kappa____ phi______ frames
    -       44.0566  164.0000   12.0000 32

#__ type_ start__ end____ width___ exp.time_
  9 omega   35.00  128.00   1.0000  150.0000
omega____ theta____ kappa____ phi______ frames
    -       44.0566  178.0000   90.0000 93
;
_diffrn_measurement_device 'four-circle diffractometer'
_diffrn_measurement_device_type 'Xcalibur, Onyx, Ultra'
_diffrn_measurement_method '\w scans'
_diffrn_orient_matrix_UB_11 0.0168998000
_diffrn_orient_matrix_UB_12 0.0075685000
_diffrn_orient_matrix_UB_13 0.0612835000
_diffrn_orient_matrix_UB_21 -0.0400318000
_diffrn_orient_matrix_UB_22 0.1537189000
_diffrn_orient_matrix_UB_23 0.0003459000
_diffrn_orient_matrix_UB_31 -0.1095972000
_diffrn_orient_matrix_UB_32 -0.0546540000
_diffrn_orient_matrix_UB_33 0.0092922000
_diffrn_radiation_monochromator mirror
_diffrn_radiation_probe x-ray
_diffrn_radiation_type CuK\a
_diffrn_radiation_wavelength 1.54184
_diffrn_reflns_av_R_equivalents 0.1214
_diffrn_reflns_av_unetI/netI 0.1177
_diffrn_reflns_Laue_measured_fraction_full 0.995
_diffrn_reflns_Laue_measured_fraction_max 0.966
_diffrn_reflns_limit_h_max 11
_diffrn_reflns_limit_h_min -16
_diffrn_reflns_limit_k_max 9
_diffrn_reflns_limit_k_min -11
_diffrn_reflns_limit_l_max 29
_diffrn_reflns_limit_l_min -30
_diffrn_reflns_number 7916
_diffrn_reflns_point_group_measured_fraction_full 0.995
_diffrn_reflns_point_group_measured_fraction_max 0.966
_diffrn_reflns_theta_full 67.684
_diffrn_reflns_theta_max 75.591
_diffrn_reflns_theta_min 3.554
_diffrn_source 'sealed X-ray tube'
_diffrn_source_type 'Enhance Ultra (Cu) X-ray Source'
_exptl_absorpt_coefficient_mu 2.303
_exptl_absorpt_correction_T_max 1.00000
_exptl_absorpt_correction_T_min 0.77123
_exptl_absorpt_correction_type multi-scan
_exptl_absorpt_process_details
;
CrysAlisPro, Agilent Technologies,
Version 1.171.37.35 (release 13-08-2014 CrysAlis171 .NET)
(compiled Aug 13 2014,18:06:01)
Empirical absorption correction using spherical harmonics,
 implemented in SCALE3 ABSPACK scaling algorithm.
Empirical absorption correction using spherical harmonics,
 implemented in SCALE3 ABSPACK scaling algorithm.
;
_exptl_crystal_colour 'clear colourless'
_exptl_crystal_colour_lustre clear
_exptl_crystal_colour_primary colourless
_exptl_crystal_density_diffrn 1.425
_exptl_crystal_description needle
_exptl_crystal_F_000 1376
_exptl_crystal_size_max 0.3
_exptl_crystal_size_mid 0.05
_exptl_crystal_size_min 0.01
_refine_diff_density_max 1.409
_refine_diff_density_min -0.678
_refine_diff_density_rms 0.194
_refine_ls_extinction_method none
_refine_ls_goodness_of_fit_ref 1.137
_refine_ls_hydrogen_treatment constr
_refine_ls_matrix_type full
_refine_ls_number_parameters 209
_refine_ls_number_reflns 3070
_refine_ls_number_restraints 0
_refine_ls_restrained_S_all 1.137
_refine_ls_R_factor_all 0.1520
_refine_ls_R_factor_gt 0.1073
_refine_ls_shift/su_max 0.000
_refine_ls_shift/su_mean 0.000
_refine_ls_structure_factor_coef Fsqd
_refine_ls_weighting_details 'w=1/[\s^2^(Fo^2^)+(0.2000P)^2^] where P=(Fo^2^+2Fc^2^)/3'
_refine_ls_weighting_scheme calc
_refine_ls_wR_factor_gt 0.2708
_refine_ls_wR_factor_ref 0.3532
_reflns_Friedel_coverage 0.000
_reflns_number_gt 1965
_reflns_number_total 3070
_reflns_threshold_expression 'I > 2\s(I)'
_cod_data_source_file jo9b03402_si_002.cif
_cod_data_source_block jv-dl4-142a
_cod_database_code 4037799
_shelxl_version_number 2013-4
_chemical_oxdiff_formula 'C20 H20 N2 O2 Cl1'
_shelx_space_group_comment
;
The symmetry employed for this shelxl refinement is uniquely defined
by the following loop, which should always be used as a source of
symmetry information in preference to the above space-group names.
They are only intended as comments.
;
_reflns_odcompleteness_completeness 99.87
_reflns_odcompleteness_iscentric 1
_reflns_odcompleteness_theta 66.97
_olex2_refinement_description
;
1. Fixed Uiso
 At 1.2 times of:
  All C(H) groups, All C(H,H) groups
 At 1.5 times of:
  All O(H) groups
2.a Ternary CH refined with riding coordinates:
 C12(H12), C7(H7)
2.b Secondary CH2 refined with riding coordinates:
 C9(H9A,H9B), C10(H10A,H10B), C11(H11A,H11B)
2.c Aromatic/amide H refined with riding coordinates:
 C4(H4), C1(H1), C2(H2A), C14(H14), C17(H17), C16(H16), C5(H5), C15(H15)
2.d Idealised tetrahedral OH refined as rotating group:
 O2(H2)
;
_olex2_date_sample_data_collection 2018-11-30
_olex2_exptl_crystal_mounting_method 'Mounted on a Kyroloop using paratone oil'
_olex2_submission_special_instructions 'No special instructions were received'

loop_
_space_group_symop_operation_xyz
'x, y, z'
'-x+1/2, -y, z+1/2'
'x+1/2, -y+1/2, -z'
'-x, y+1/2, -z+1/2'
'-x, -y, -z'
'x-1/2, y, -z-1/2'
'-x-1/2, y-1/2, z'
'x, -y-1/2, z-1/2'

loop_
_atom_site_label
_atom_site_type_symbol
_atom_site_fract_x
_atom_site_fract_y
_atom_site_fract_z
_atom_site_U_iso_or_equiv
_atom_site_adp_type
_atom_site_occupancy
_atom_site_site_symmetry_order
_atom_site_calc_flag
_atom_site_refinement_flags_posn
Cl1 Cl 0.41145(10) 0.18228(17) 0.44560(5) 0.0303(5) Uani 1 1 d .
O2 O -0.0744(3) 0.5600(5) 0.72690(15) 0.0255(9) Uani 1 1 d .
H2 H -0.0975 0.5288 0.7561 0.038 Uiso 1 1 calc GR
O1 O 0.3150(3) 0.5919(4) 0.67804(15) 0.0250(9) Uani 1 1 d .
N1 N 0.0819(3) 0.5196(4) 0.61159(16) 0.0158(9) Uani 1 1 d .
N2 N 0.1705(3) 0.4532(5) 0.68834(17) 0.0183(10) Uani 1 1 d .
C13 C 0.0934(4) 0.5556(6) 0.7686(2) 0.0193(11) Uani 1 1 d .
C9 C 0.0852(4) 0.4101(6) 0.6529(2) 0.0178(11) Uani 1 1 d .
H9A H 0.0985 0.3159 0.6368 0.021 Uiso 1 1 calc R
H9B H 0.0200 0.4065 0.6731 0.021 Uiso 1 1 calc R
C4 C 0.4023(4) 0.3807(6) 0.5229(2) 0.0220(11) Uani 1 1 d .
H4 H 0.4749 0.3808 0.5212 0.026 Uiso 1 1 calc R
C1 C 0.1901(4) 0.3787(6) 0.5275(2) 0.0226(12) Uani 1 1 d .
H1 H 0.1175 0.3785 0.5287 0.027 Uiso 1 1 calc R
C8 C 0.2365(4) 0.5365(6) 0.6608(2) 0.0186(11) Uani 1 1 d .
C2 C 0.2403(4) 0.2935(6) 0.4906(2) 0.0253(12) Uani 1 1 d .
H2A H 0.2026 0.2344 0.4669 0.030 Uiso 1 1 calc R
C14 C 0.0921(4) 0.5691(6) 0.8246(2) 0.0234(12) Uani 1 1 d .
H14 H 0.0476 0.6357 0.8412 0.028 Uiso 1 1 calc R
C6 C 0.2447(4) 0.4651(6) 0.56297(19) 0.0177(11) Uani 1 1 d .
C3 C 0.3461(4) 0.2955(6) 0.4889(2) 0.0221(12) Uani 1 1 d .
C18 C 0.1620(3) 0.4585(5) 0.7462(2) 0.0161(10) Uani 1 1 d .
C10 C 0.0195(4) 0.6401(6) 0.6301(2) 0.0210(11) Uani 1 1 d .
H10A H -0.0523 0.6071 0.6327 0.025 Uiso 1 1 calc R
H10B H 0.0216 0.7137 0.6017 0.025 Uiso 1 1 calc R
C11 C 0.0474(4) 0.7120(6) 0.6840(2) 0.0231(12) Uani 1 1 d .
H11A H 0.1228 0.7225 0.6850 0.028 Uiso 1 1 calc R
H11B H 0.0181 0.8088 0.6835 0.028 Uiso 1 1 calc R
C17 C 0.2244(4) 0.3734(6) 0.7776(2) 0.0230(12) Uani 1 1 d .
H17 H 0.2686 0.3060 0.7614 0.028 Uiso 1 1 calc R
C16 C 0.2214(4) 0.3876(6) 0.8337(2) 0.0267(12) Uani 1 1 d .
H16 H 0.2643 0.3305 0.8557 0.032 Uiso 1 1 calc R
C5 C 0.3513(4) 0.4668(6) 0.5598(2) 0.0222(12) Uani 1 1 d .
H5 H 0.3895 0.5271 0.5830 0.027 Uiso 1 1 calc R
C12 C 0.0145(4) 0.6422(6) 0.7369(2) 0.0196(11) Uani 1 1 d .
H12 H -0.0074 0.7211 0.7612 0.023 Uiso 1 1 calc R
C7 C 0.1904(4) 0.5566(5) 0.6045(2) 0.0159(10) Uani 1 1 d .
H7 H 0.1961 0.6586 0.5938 0.019 Uiso 1 1 calc R
C15 C 0.1571(4) 0.4836(6) 0.8565(2) 0.0263(12) Uani 1 1 d .
H15 H 0.1557 0.4934 0.8945 0.032 Uiso 1 1 calc R

loop_
_atom_site_aniso_label
_atom_site_aniso_U_11
_atom_site_aniso_U_22
_atom_site_aniso_U_33
_atom_site_aniso_U_23
_atom_site_aniso_U_13
_atom_site_aniso_U_12
Cl1 0.0198(8) 0.0465(11) 0.0246(7) -0.0055(6) 0.0040(5) 0.0082(6)
O2 0.0119(17) 0.038(2) 0.0267(18) -0.0027(17) 0.0007(14) -0.0041(16)
O1 0.0134(18) 0.036(2) 0.0251(18) -0.0022(17) -0.0005(15) -0.0056(16)
N1 0.011(2) 0.019(2) 0.0173(18) -0.0006(16) -0.0007(14) -0.0022(15)
N2 0.012(2) 0.021(2) 0.021(2) -0.0029(17) 0.0017(15) -0.0036(17)
C13 0.014(2) 0.019(3) 0.025(2) 0.002(2) 0.0021(19) -0.006(2)
C9 0.013(2) 0.021(3) 0.020(2) 0.0000(19) -0.0030(18) -0.0039(18)
C4 0.010(2) 0.030(3) 0.027(2) 0.001(2) 0.0034(18) 0.002(2)
C1 0.012(2) 0.030(3) 0.026(2) -0.002(2) 0.0004(19) 0.000(2)
C8 0.010(2) 0.024(3) 0.022(2) 0.000(2) 0.0007(18) -0.001(2)
C2 0.018(3) 0.036(3) 0.022(2) -0.003(2) -0.003(2) 0.004(2)
C14 0.018(3) 0.026(3) 0.026(3) -0.001(2) 0.001(2) -0.005(2)
C6 0.012(2) 0.023(3) 0.018(2) 0.0029(19) 0.0006(18) -0.001(2)
C3 0.019(3) 0.025(3) 0.022(2) 0.008(2) 0.007(2) 0.002(2)
C18 0.008(2) 0.020(3) 0.020(2) -0.0010(19) -0.0014(17) -0.0055(18)
C10 0.009(2) 0.030(3) 0.024(2) 0.007(2) -0.0010(19) 0.003(2)
C11 0.013(2) 0.028(3) 0.029(3) -0.002(2) 0.002(2) 0.005(2)
C17 0.012(2) 0.035(3) 0.022(2) 0.001(2) -0.0009(19) -0.002(2)
C16 0.020(3) 0.035(3) 0.026(3) 0.004(2) -0.007(2) 0.002(2)
C5 0.013(2) 0.026(3) 0.027(2) -0.001(2) 0.0001(19) -0.006(2)
C12 0.017(2) 0.018(3) 0.024(2) -0.004(2) 0.003(2) 0.003(2)
C7 0.010(2) 0.015(2) 0.023(2) 0.0012(19) -0.0015(18) 0.0022(18)
C15 0.024(3) 0.038(3) 0.017(2) 0.001(2) -0.003(2) -0.002(3)

loop_
_atom_type_symbol
_atom_type_description
_atom_type_scat_dispersion_real
_atom_type_scat_dispersion_imag
_atom_type_scat_source
C C 0.0181 0.0091 'International Tables Vol C Tables 4.2.6.8 and 6.1.1.4'
H H 0.0000 0.0000 'International Tables Vol C Tables 4.2.6.8 and 6.1.1.4'
N N 0.0311 0.0180 'International Tables Vol C Tables 4.2.6.8 and 6.1.1.4'
O O 0.0492 0.0322 'International Tables Vol C Tables 4.2.6.8 and 6.1.1.4'
Cl Cl 0.3639 0.7018 'International Tables Vol C Tables 4.2.6.8 and 6.1.1.4'

loop_
_geom_angle_atom_site_label_1
_geom_angle_atom_site_label_2
_geom_angle_atom_site_label_3
_geom_angle
C12 O2 H2 109.5
C9 N1 C10 110.1(4)
C9 N1 C7 103.0(4)
C7 N1 C10 112.8(4)
C8 N2 C9 109.8(4)
C8 N2 C18 122.2(4)
C18 N2 C9 123.1(4)
C14 C13 C12 117.0(5)
C18 C13 C14 117.7(5)
C18 C13 C12 125.2(5)
N1 C9 N2 104.4(4)
N1 C9 H9A 110.9
N1 C9 H9B 110.9
N2 C9 H9A 110.9
N2 C9 H9B 110.9
H9A C9 H9B 108.9
C3 C4 H4 120.3
C3 C4 C5 119.3(5)
C5 C4 H4 120.3
C2 C1 H1 119.5
C2 C1 C6 121.0(5)
C6 C1 H1 119.5
O1 C8 N2 127.1(5)
O1 C8 C7 126.3(5)
N2 C8 C7 106.5(4)
C1 C2 H2A 120.5
C3 C2 C1 119.1(5)
C3 C2 H2A 120.5
C13 C14 H14 120.0
C13 C14 C15 119.9(5)
C15 C14 H14 120.0
C1 C6 C7 121.4(4)
C5 C6 C1 118.8(5)
C5 C6 C7 119.8(5)
C4 C3 Cl1 118.5(4)
C4 C3 C2 121.4(5)
C2 C3 Cl1 120.0(5)
C13 C18 N2 118.0(4)
C17 C18 N2 119.9(5)
C17 C18 C13 122.1(5)
N1 C10 H10A 107.7
N1 C10 H10B 107.7
N1 C10 C11 118.6(4)
H10A C10 H10B 107.1
C11 C10 H10A 107.7
C11 C10 H10B 107.7
C10 C11 H11A 107.5
C10 C11 H11B 107.5
H11A C11 H11B 107.0
C12 C11 C10 119.4(5)
C12 C11 H11A 107.5
C12 C11 H11B 107.5
C18 C17 H17 120.3
C18 C17 C16 119.4(5)
C16 C17 H17 120.3
C17 C16 H16 120.1
C15 C16 C17 119.7(5)
C15 C16 H16 120.1
C4 C5 C6 120.4(5)
C4 C5 H5 119.8
C6 C5 H5 119.8
O2 C12 C13 110.5(4)
O2 C12 C11 108.2(4)
O2 C12 H12 106.2
C13 C12 C11 118.7(4)
C13 C12 H12 106.2
C11 C12 H12 106.2
N1 C7 C8 103.8(4)
N1 C7 C6 113.3(4)
N1 C7 H7 109.4
C8 C7 H7 109.4
C6 C7 C8 111.5(4)
C6 C7 H7 109.4
C14 C15 H15 119.4
C16 C15 C14 121.1(5)
C16 C15 H15 119.4

loop_
_geom_bond_atom_site_label_1
_geom_bond_atom_site_label_2
_geom_bond_distance
Cl1 C3 1.740(6)
O2 H2 0.8400
O2 C12 1.418(6)
O1 C8 1.229(6)
N1 C9 1.457(6)
N1 C10 1.473(6)
N1 C7 1.470(6)
N2 C9 1.477(6)
N2 C8 1.353(7)
N2 C18 1.443(6)
C13 C14 1.401(7)
C13 C18 1.398(7)
C13 C12 1.532(7)
C9 H9A 0.9900
C9 H9B 0.9900
C4 H4 0.9500
C4 C3 1.377(8)
C4 C5 1.395(8)
C1 H1 0.9500
C1 C2 1.384(8)
C1 C6 1.397(7)
C8 C7 1.537(7)
C2 H2A 0.9500
C2 C3 1.383(8)
C14 H14 0.9500
C14 C15 1.414(8)
C6 C5 1.395(7)
C6 C7 1.521(7)
C18 C17 1.386(7)
C10 H10A 0.9900
C10 H10B 0.9900
C10 C11 1.548(7)
C11 H11A 0.9900
C11 H11B 0.9900
C11 C12 1.533(7)
C17 H17 0.9500
C17 C16 1.401(7)
C16 H16 0.9500
C16 C15 1.360(8)
C5 H5 0.9500
C12 H12 1.0000
C7 H7 1.0000
C15 H15 0.9500

loop_
_geom_torsion_atom_site_label_1
_geom_torsion_atom_site_label_2
_geom_torsion_atom_site_label_3
_geom_torsion_atom_site_label_4
_geom_torsion
O1 C8 C7 N1 -157.5(5)
O1 C8 C7 C6 80.1(7)
N1 C10 C11 C12 -79.3(6)
N2 C8 C7 N1 18.9(5)
N2 C8 C7 C6 -103.4(5)
N2 C18 C17 C16 174.8(5)
C13 C14 C15 C16 0.0(8)
C13 C18 C17 C16 -2.1(8)
C9 N1 C10 C11 55.1(6)
C9 N1 C7 C8 -32.8(5)
C9 N1 C7 C6 88.3(5)
C9 N2 C8 O1 179.3(5)
C9 N2 C8 C7 2.8(5)
C9 N2 C18 C13 -64.2(6)
C9 N2 C18 C17 118.7(5)
C1 C2 C3 Cl1 176.4(4)
C1 C2 C3 C4 -0.2(9)
C1 C6 C5 C4 -1.8(8)
C1 C6 C7 N1 13.6(7)
C1 C6 C7 C8 130.3(5)
C8 N2 C9 N1 -23.9(5)
C8 N2 C18 C13 88.4(6)
C8 N2 C18 C17 -88.6(6)
C2 C1 C6 C5 1.6(8)
C2 C1 C6 C7 -178.6(5)
C14 C13 C18 N2 -174.5(4)
C14 C13 C18 C17 2.5(7)
C14 C13 C12 O2 -93.9(5)
C14 C13 C12 C11 140.3(5)
C6 C1 C2 C3 -0.6(8)
C3 C4 C5 C6 1.0(9)
C18 N2 C9 N1 131.7(5)
C18 N2 C8 O1 23.4(8)
C18 N2 C8 C7 -153.1(5)
C18 C13 C14 C15 -1.5(7)
C18 C13 C12 O2 82.1(6)
C18 C13 C12 C11 -43.8(7)
C18 C17 C16 C15 0.6(8)
C10 N1 C9 N2 -85.8(4)
C10 N1 C7 C8 85.8(5)
C10 N1 C7 C6 -153.0(4)
C10 C11 C12 O2 -26.8(6)
C10 C11 C12 C13 100.1(6)
C17 C16 C15 C14 0.5(8)
C5 C4 C3 Cl1 -176.7(4)
C5 C4 C3 C2 0.0(9)
C5 C6 C7 N1 -166.6(5)
C5 C6 C7 C8 -49.9(7)
C12 C13 C14 C15 174.8(5)
C12 C13 C18 N2 9.6(7)
C12 C13 C18 C17 -173.4(5)
C7 N1 C9 N2 34.7(5)
C7 N1 C10 C11 -59.3(6)
C7 C6 C5 C4 178.4(5)
